data_4002844
loop_
_publ_author_name
'Zhou, Molin'
'Yang, Yi'
'Guo, Yangwu'
'Lin, Zheshuai'
'Yao, Jiyong'
'Wu, Yicheng'
'Chen, Chuangtian'

_publ_section_title
;
 Hg-Based Infrared Nonlinear Optical Material KHg4Ga5Se12 Exhibits Good
 Phase-Matchability and Exceptional Second Harmonic Generation Response
;
_journal_issue 18
_journal_name_full 'Chemistry of Materials'
_journal_page_first 7993
_journal_paper_doi 10.1021/acs.chemmater.7b03143
_journal_volume 29
_journal_year 2017
_chemical_formula_sum 'Ga5 Hg4 K Se12'
_chemical_formula_weight 2137.58
_chemical_name_systematic
; 
 ? 
;
_space_group_IT_number 146
_symmetry_cell_setting trigonal
_symmetry_space_group_name_Hall 'R 3'
_symmetry_space_group_name_H-M 'R 3 :H'
_atom_sites_solution_hydrogens none
_atom_sites_solution_primary direct
_atom_sites_solution_secondary difmap
_audit_creation_method SHELXL-97
_cell_angle_alpha 90.00
_cell_angle_beta 90.00
_cell_angle_gamma 120.00
_cell_formula_units_Z 3
_cell_length_a 14.3203(5)
_cell_length_b 14.3203(5)
_cell_length_c 9.7057(4)
_cell_measurement_reflns_used 2078
_cell_measurement_temperature 293(2)
_cell_measurement_theta_max 29.1938
_cell_measurement_theta_min 3.8842
_cell_volume 1723.70(11)
_computing_structure_refinement 'SHELXL-97 (Sheldrick, 1997)'
_computing_structure_solution 'SHELXS-97 (Sheldrick, 1990)'
_diffrn_ambient_temperature 293(2)
_diffrn_measured_fraction_theta_full 0.996
_diffrn_measured_fraction_theta_max 0.996
_diffrn_measurement_device_type 'Xcalibur, Eos, Gemini'
_diffrn_measurement_method '\w scans'
_diffrn_radiation_monochromator graphite
_diffrn_radiation_source 'fine-focus sealed tube'
_diffrn_radiation_type MoK\a
_diffrn_radiation_wavelength 0.71073
_diffrn_reflns_av_R_equivalents 0.0569
_diffrn_reflns_av_sigmaI/netI 0.0651
_diffrn_reflns_limit_h_max 17
_diffrn_reflns_limit_h_min -19
_diffrn_reflns_limit_k_max 18
_diffrn_reflns_limit_k_min -15
_diffrn_reflns_limit_l_max 12
_diffrn_reflns_limit_l_min -13
_diffrn_reflns_number 4771
_diffrn_reflns_theta_full 29.32
_diffrn_reflns_theta_max 29.32
_diffrn_reflns_theta_min 3.90
_exptl_absorpt_coefficient_mu 51.547
_exptl_absorpt_correction_T_max 1.00000
_exptl_absorpt_correction_T_min 0.28963
_exptl_absorpt_correction_type multi-scan
_exptl_crystal_density_diffrn 6.178
_exptl_crystal_density_method 'not measured'
_exptl_crystal_description Block
_exptl_crystal_F_000 2706
_refine_diff_density_max 2.181
_refine_diff_density_min -1.838
_refine_diff_density_rms 0.453
_refine_ls_abs_structure_details 'Flack H D (1983), Acta Cryst. A39, 876-881'
_refine_ls_abs_structure_Flack -0.05(3)
_refine_ls_extinction_coef 0.00053(2)
_refine_ls_extinction_expression Fc^*^=kFc[1+0.001xFc^2^\l^3^/sin(2\q)]^-1/4^
_refine_ls_extinction_method SHELXL
_refine_ls_goodness_of_fit_ref 1.026
_refine_ls_hydrogen_treatment none
_refine_ls_matrix_type full
_refine_ls_number_parameters 71
_refine_ls_number_reflns 1815
_refine_ls_number_restraints 2
_refine_ls_restrained_S_all 1.026
_refine_ls_R_factor_all 0.0463
_refine_ls_R_factor_gt 0.0434
_refine_ls_shift/su_max 0.001
_refine_ls_shift/su_mean 0.000
_refine_ls_structure_factor_coef Fsqd
_refine_ls_weighting_details 'calc w=1/[\s^2^(Fo^2^)+(0.0300P)^2^+0.0000P] where P=(Fo^2^+2Fc^2^)/3'
_refine_ls_weighting_scheme calc
_refine_ls_wR_factor_gt 0.0870
_refine_ls_wR_factor_ref 0.0905
_reflns_number_gt 1723
_reflns_number_total 1815
_reflns_threshold_expression >2sigma(I)
_cod_data_source_file cm7b03143_si_001.cif
_cod_data_source_block exp_4790
_cod_depositor_comments 'Adding full bibliography for 4002844.cif.'
_cod_original_cell_volume 1723.70(10)
_cod_original_sg_symbol_H-M R3
_cod_database_code 4002844

loop_
_symmetry_equiv_pos_as_xyz
'x, y, z'
'-y, x-y, z'
'-x+y, -x, z'
'x+2/3, y+1/3, z+1/3'
'-y+2/3, x-y+1/3, z+1/3'
'-x+y+2/3, -x+1/3, z+1/3'
'x+1/3, y+2/3, z+2/3'
'-y+1/3, x-y+2/3, z+2/3'
'-x+y+1/3, -x+2/3, z+2/3'

loop_
_atom_site_label
_atom_site_type_symbol
_atom_site_fract_x
_atom_site_fract_y
_atom_site_fract_z
_atom_site_U_iso_or_equiv
_atom_site_adp_type
_atom_site_occupancy
_atom_site_symmetry_multiplicity
_atom_site_calc_flag
_atom_site_refinement_flags
K K 0.0000 0.0000 0.5403(7) 0.0287(16) Uani 1 3 d S
Hg1 Hg 0.09961(14) 0.74006(15) 0.46267(12) 0.0073(4) Uani 0.300(3) 1 d P
Ga1 Ga 0.09961(14) 0.74006(15) 0.46267(12) 0.0073(4) Uani 0.700(3) 1 d P
Hg2 Hg 0.41324(12) 0.98214(12) 0.46069(7) 0.0096(3) Uani 0.456(3) 1 d P
Ga2 Ga 0.41324(12) 0.98214(12) 0.46069(7) 0.0096(3) Uani 0.544(3) 1 d P
Hg3 Hg 0.79482(6) 0.51335(7) 0.45343(9) 0.0100(2) Uani 0.577(3) 1 d P
Ga3 Ga 0.79482(6) 0.51335(7) 0.45343(9) 0.0100(2) Uani 0.423(3) 1 d P
Se1 Se 0.92273(14) 0.70605(13) 0.53928(18) 0.0179(4) Uani 1 1 d .
Se2 Se 0.53992(14) 0.15510(14) 0.56770(17) 0.0194(4) Uani 1 1 d .
Se3 Se 0.22420(16) 0.92843(15) 0.53576(18) 0.0182(4) Uani 1 1 d .
Se4 Se 0.45036(12) 0.83147(13) 0.52851(17) 0.0136(3) Uani 1 1 d .

loop_
_atom_site_aniso_label
_atom_site_aniso_U_11
_atom_site_aniso_U_22
_atom_site_aniso_U_33
_atom_site_aniso_U_23
_atom_site_aniso_U_13
_atom_site_aniso_U_12
K 0.033(2) 0.033(2) 0.019(3) 0.000 0.000 0.0167(12)
Hg1 0.0068(6) 0.0092(6) 0.0057(6) 0.0005(4) 0.0003(4) 0.0038(5)
Ga1 0.0068(6) 0.0092(6) 0.0057(6) 0.0005(4) 0.0003(4) 0.0038(5)
Hg2 0.0114(5) 0.0116(6) 0.0055(6) 0.0022(3) 0.0007(3) 0.0055(5)
Ga2 0.0114(5) 0.0116(6) 0.0055(6) 0.0022(3) 0.0007(3) 0.0055(5)
Hg3 0.0092(5) 0.0141(5) 0.0076(4) 0.0027(4) 0.0018(4) 0.0065(4)
Ga3 0.0092(5) 0.0141(5) 0.0076(4) 0.0027(4) 0.0018(4) 0.0065(4)
Se1 0.0143(9) 0.0210(8) 0.0163(8) 0.0088(7) 0.0011(6) 0.0073(7)
Se2 0.0136(8) 0.0331(10) 0.0103(8) 0.0062(8) 0.0020(6) 0.0107(8)
Se3 0.0313(9) 0.0172(9) 0.0108(9) -0.0009(7) -0.0067(8) 0.0157(7)
Se4 0.0096(7) 0.0090(7) 0.0219(8) 0.0021(7) 0.0035(6) 0.0043(6)

loop_
_atom_type_symbol
_atom_type_description
_atom_type_scat_dispersion_real
_atom_type_scat_dispersion_imag
_atom_type_scat_source
Hg Hg -2.3894 9.2266 'International Tables Vol C Tables 4.2.6.8 and 6.1.1.4'
K K 0.2009 0.2494 'International Tables Vol C Tables 4.2.6.8 and 6.1.1.4'
Se Se -0.0929 2.2259 'International Tables Vol C Tables 4.2.6.8 and 6.1.1.4'
Ga Ga 0.2307 1.6083 'International Tables Vol C Tables 4.2.6.8 and 6.1.1.4'

loop_
_geom_angle_atom_site_label_1
_geom_angle_atom_site_label_2
_geom_angle_atom_site_label_3
_geom_angle
_geom_angle_site_symmetry_1
_geom_angle_site_symmetry_3
Se2 K Se2 63.57(10) 9_554 7_444
Se2 K Se2 63.57(10) 9_554 8_544
Se2 K Se2 63.57(10) 7_444 8_544
Se2 K Se4 176.52(12) 9_554 6_455
Se2 K Se4 119.25(3) 7_444 6_455
Se2 K Se4 119.21(4) 8_544 6_455
Se2 K Se4 119.21(4) 9_554 4_445
Se2 K Se4 176.52(12) 7_444 4_445
Se2 K Se4 119.25(3) 8_544 4_445
Se4 K Se4 57.89(10) 6_455 4_445
Se2 K Se4 119.25(3) 9_554 5
Se2 K Se4 119.21(4) 7_444 5
Se2 K Se4 176.52(12) 8_544 5
Se4 K Se4 57.89(10) 6_455 5
Se4 K Se4 57.89(10) 4_445 5
Se2 K Se1 90.48(9) 9_554 2_655
Se2 K Se1 121.28(14) 7_444 2_655
Se2 K Se1 57.73(5) 8_544 2_655
Se4 K Se1 89.54(9) 6_455 2_655
Se4 K Se1 61.54(6) 4_445 2_655
Se4 K Se1 119.42(14) 5 2_655
Se2 K Se1 121.28(14) 9_554 1_445
Se2 K Se1 57.73(5) 7_444 1_445
Se2 K Se1 90.48(9) 8_544 1_445
Se4 K Se1 61.54(6) 6_455 1_445
Se4 K Se1 119.42(14) 4_445 1_445
Se4 K Se1 89.54(9) 5 1_445
Se1 K Se1 119.999(1) 2_655 1_445
Se2 K Se1 57.73(5) 9_554 3_565
Se2 K Se1 90.48(9) 7_444 3_565
Se2 K Se1 121.29(14) 8_544 3_565
Se4 K Se1 119.42(14) 6_455 3_565
Se4 K Se1 89.54(9) 4_445 3_565
Se4 K Se1 61.54(6) 5 3_565
Se1 K Se1 119.999(1) 2_655 3_565
Se1 K Se1 119.999(1) 1_445 3_565
Se2 K Se3 89.65(9) 9_554 3_455
Se2 K Se3 57.49(5) 7_444 3_455
Se2 K Se3 121.06(14) 8_544 3_455
Se4 K Se3 90.42(9) 6_455 3_455
Se4 K Se3 119.65(14) 4_445 3_455
Se4 K Se3 61.75(6) 5 3_455
Se1 K Se3 178.49(11) 2_655 3_455
Se1 K Se3 58.72(4) 1_445 3_455
Se1 K Se3 61.28(4) 3_565 3_455
Se2 K Se3 57.49(5) 9_554 2_665
Se2 K Se3 121.06(14) 7_444 2_665
Se2 K Se3 89.65(9) 8_544 2_665
Se4 K Se3 119.65(14) 6_455 2_665
Se4 K Se3 61.75(6) 4_445 2_665
Se4 K Se3 90.42(9) 5 2_665
Se1 K Se3 61.28(4) 2_655 2_665
Se1 K Se3 178.49(11) 1_445 2_665
Se1 K Se3 58.72(4) 3_565 2_665
Se3 K Se3 119.987(4) 3_455 2_665
Se2 K Se3 121.06(14) 9_554 1_545
Se2 K Se3 89.65(9) 7_444 1_545
Se2 K Se3 57.49(5) 8_544 1_545
Se4 K Se3 61.76(6) 6_455 1_545
Se4 K Se3 90.42(9) 4_445 1_545
Se4 K Se3 119.65(14) 5 1_545
Se1 K Se3 58.72(4) 2_655 1_545
Se1 K Se3 61.28(4) 1_445 1_545
Se1 K Se3 178.49(11) 3_565 1_545
Se3 K Se3 119.987(4) 3_455 1_545
Se3 K Se3 119.987(4) 2_665 1_545
Se1 Hg1 Se4 121.30(9) 1_455 2_665
Se1 Hg1 Se3 103.88(9) 1_455 .
Se4 Hg1 Se3 111.54(7) 2_665 .
Se1 Hg1 Se1 112.79(8) 1_455 9_564
Se4 Hg1 Se1 101.80(8) 2_665 9_564
Se3 Hg1 Se1 104.58(8) . 9_564
Se2 Hg2 Se3 120.30(8) 1_565 8_664
Se2 Hg2 Se3 108.94(7) 1_565 .
Se3 Hg2 Se3 105.64(7) 8_664 .
Se2 Hg2 Se4 112.52(7) 1_565 .
Se3 Hg2 Se4 100.38(7) 8_664 .
Se3 Hg2 Se4 108.23(7) . .
Se4 Hg3 Se2 113.65(6) 7_544 2_655
Se4 Hg3 Se2 113.45(7) 7_544 3_665
Se2 Hg3 Se2 101.65(9) 2_655 3_665
Se4 Hg3 Se1 113.36(6) 7_544 .
Se2 Hg3 Se1 109.18(6) 2_655 .
Se2 Hg3 Se1 104.57(7) 3_665 .
Ga1 Se1 Hg1 0.00(10) 1_655 1_655
Ga1 Se1 Ga1 104.97(7) 1_655 5_665
Hg1 Se1 Ga1 104.97(7) 1_655 5_665
Ga1 Se1 Hg1 104.97(7) 1_655 5_665
Hg1 Se1 Hg1 104.97(7) 1_655 5_665
Ga1 Se1 Hg1 0.00(9) 5_665 5_665
Ga1 Se1 Hg3 103.09(7) 1_655 .
Hg1 Se1 Hg3 103.09(7) 1_655 .
Ga1 Se1 Hg3 105.83(7) 5_665 .
Hg1 Se1 Hg3 105.83(7) 5_665 .
Ga1 Se1 K 94.69(8) 1_655 1_665
Hg1 Se1 K 94.69(8) 1_655 1_665
Ga1 Se1 K 94.36(12) 5_665 1_665
Hg1 Se1 K 94.36(12) 5_665 1_665
Hg3 Se1 K 148.32(8) . 1_665
Ga2 Se2 Hg2 0.00(12) 1_545 1_545
Ga2 Se2 Ga3 103.43(7) 1_545 3_665
Hg2 Se2 Ga3 103.43(7) 1_545 3_665
Ga2 Se2 Hg3 103.43(7) 1_545 3_665
Hg2 Se2 Hg3 103.43(7) 1_545 3_665
Ga3 Se2 Hg3 0.00(5) 3_665 3_665
Ga2 Se2 Ga3 101.57(7) 1_545 2_655
Hg2 Se2 Ga3 101.57(7) 1_545 2_655
Ga3 Se2 Ga3 103.10(7) 3_665 2_655
Hg3 Se2 Ga3 103.10(7) 3_665 2_655
Ga2 Se2 Hg3 101.57(7) 1_545 2_655
Hg2 Se2 Hg3 101.57(7) 1_545 2_655
Ga3 Se2 Hg3 103.10(7) 3_665 2_655
Hg3 Se2 Hg3 103.10(7) 3_665 2_655
Ga3 Se2 Hg3 0.00(5) 2_655 2_655
Ga2 Se2 K 152.50(8) 1_545 4
Hg2 Se2 K 152.50(8) 1_545 4
Ga3 Se2 K 94.44(7) 3_665 4
Hg3 Se2 K 94.44(7) 3_665 4
Ga3 Se2 K 94.39(7) 2_655 4
Hg3 Se2 K 94.39(7) 2_655 4
Hg1 Se3 Ga2 105.16(7) . 6_465
Hg1 Se3 Hg2 105.16(7) . 6_465
Ga2 Se3 Hg2 0.00(8) 6_465 6_465
Hg1 Se3 Hg2 109.12(7) . .
Ga2 Se3 Hg2 102.53(7) 6_465 .
Hg2 Se3 Hg2 102.53(7) 6_465 .
Hg1 Se3 K 92.92(8) . 1_565
Ga2 Se3 K 94.81(12) 6_465 1_565
Hg2 Se3 K 94.81(12) 6_465 1_565
Hg2 Se3 K 146.86(7) . 1_565
Ga1 Se4 Hg1 0.00(10) 3_565 3_565
Ga1 Se4 Ga3 102.35(7) 3_565 4_455
Hg1 Se4 Ga3 102.35(7) 3_565 4_455
Ga1 Se4 Hg3 102.35(7) 3_565 4_455
Hg1 Se4 Hg3 102.35(7) 3_565 4_455
Ga3 Se4 Hg3 0.000(3) 4_455 4_455
Ga1 Se4 Hg2 104.42(7) 3_565 .
Hg1 Se4 Hg2 104.42(7) 3_565 .
Ga3 Se4 Hg2 102.40(6) 4_455 .
Hg3 Se4 Hg2 102.40(6) 4_455 .
Ga1 Se4 K 95.29(6) 3_565 7_554
Hg1 Se4 K 95.29(6) 3_565 7_554
Ga3 Se4 K 150.48(8) 4_455 7_554
Hg3 Se4 K 150.48(8) 4_455 7_554
Hg2 Se4 K 95.77(6) . 7_554

loop_
_geom_bond_atom_site_label_1
_geom_bond_atom_site_label_2
_geom_bond_distance
_geom_bond_site_symmetry_2
K Se2 3.741(6) 9_554
K Se2 3.741(6) 7_444
K Se2 3.741(6) 8_544
K Se4 3.763(6) 6_455
K Se4 3.763(6) 4_445
K Se4 3.763(6) 5
K Se1 3.7797(16) 2_655
K Se1 3.7797(16) 1_445
K Se1 3.7797(16) 3_565
K Se3 3.8276(17) 3_455
K Se3 3.8276(17) 2_665
K Se3 3.8276(17) 1_545
Hg1 Se1 2.444(2) 1_455
Hg1 Se4 2.471(2) 2_665
Hg1 Se3 2.480(2) .
Hg1 Se1 2.501(2) 9_564
Hg2 Se2 2.452(2) 1_565
Hg2 Se3 2.519(2) 8_664
Hg2 Se3 2.524(2) .
Hg2 Se4 2.5531(17) .
Hg3 Se4 2.5141(18) 7_544
Hg3 Se2 2.5401(17) 2_655
Hg3 Se2 2.5432(18) 3_665
Hg3 Se1 2.5709(18) .
Se1 Ga1 2.444(2) 1_655
Se1 Hg1 2.444(2) 1_655
Se1 Ga1 2.501(2) 5_665
Se1 Hg1 2.501(2) 5_665
Se1 K 3.7797(16) 1_665
Se2 Ga2 2.452(2) 1_545
Se2 Hg2 2.452(2) 1_545
Se2 Ga3 2.5401(17) 3_665
Se2 Hg3 2.5401(17) 3_665
Se2 Ga3 2.5432(18) 2_655
Se2 Hg3 2.5432(18) 2_655
Se2 K 3.741(6) 4
Se3 Ga2 2.519(2) 6_465
Se3 Hg2 2.519(2) 6_465
Se3 K 3.8276(17) 1_565
Se4 Ga1 2.471(2) 3_565
Se4 Hg1 2.471(2) 3_565
Se4 Ga3 2.5141(18) 4_455
Se4 Hg3 2.5141(18) 4_455
Se4 K 3.763(6) 7_554
